data_7158888
loop_
_publ_author_name
'He, Lijun'
'Jiang, Chenyang'
'Chen, Zhuoyue'
'Ma, Dejun'
'Yi, Long'
'Xi, Zhen'

_publ_section_title
;
 A triple-diazonium reagent for virus crosslinking and the synthesis of an
 azo-linked molecular cage
;
_journal_name_full 'Organic &amp; Biomolecular Chemistry'
_journal_paper_doi 10.1039/D2OB01583H
_journal_year 2022
_chemical_formula_moiety 'C48 H39 N6 O4 P, 1.27979(C H Cl3), 0.72021(C3 H6 O)'
_chemical_formula_sum 'C51.44 H44.6 Cl3.84 N6 O4.72 P'
_chemical_formula_weight 989.42
_space_group_crystal_system monoclinic
_space_group_IT_number 14
_space_group_name_Hall '-P 2yn'
_space_group_name_H-M_alt 'P 1 21/n 1'
_atom_sites_solution_hydrogens geom
_atom_sites_solution_primary direct
_atom_sites_solution_secondary difmap
_audit_creation_date 2022-06-22
_audit_creation_method
;
  Olex2 1.1
  (compiled 2011.02.15 svn.r1672, GUI svn.r3494)
;
_audit_update_record
;
2022-06-28 deposited with the CCDC.	2022-09-15 downloaded from the CCDC.
;
_cell_angle_alpha 90.00
_cell_angle_beta 99.673(3)
_cell_angle_gamma 90.00
_cell_formula_units_Z 4
_cell_length_a 12.7423(4)
_cell_length_b 15.4301(6)
_cell_length_c 25.1881(8)
_cell_measurement_reflns_used 5418
_cell_measurement_temperature 112.6(5)
_cell_measurement_theta_max 27.0490
_cell_measurement_theta_min 3.8750
_cell_volume 4881.9(3)
_computing_cell_refinement
;
CrysAlisPro, Agilent Technologies,
Version 1.171.37.35 (release 13-08-2014 CrysAlis171 .NET)
(compiled Aug 13 2014,18:06:01)
;
_computing_data_collection
;
CrysAlisPro, Agilent Technologies,
Version 1.171.37.35 (release 13-08-2014 CrysAlis171 .NET)
(compiled Aug 13 2014,18:06:01)
;
_computing_data_reduction
;
CrysAlisPro, Agilent Technologies,
Version 1.171.37.35 (release 13-08-2014 CrysAlis171 .NET)
(compiled Aug 13 2014,18:06:01)
;
_computing_molecular_graphics
;
O. V. Dolomanov, L. J. Bourhis, R. J. Gildea, J. A. K. Howard and H. Puschmann,
OLEX2: a complete structure solution, refinement and analysis program.
J. Appl. Cryst. (2009). 42, 339-341.
;
_computing_publication_material
;
O. V. Dolomanov, L. J. Bourhis, R. J. Gildea, J. A. K. Howard and H. Puschmann,
OLEX2: a complete structure solution, refinement and analysis program.
J. Appl. Cryst. (2009). 42, 339-341.
;
_computing_structure_refinement 'SHELXL-97 (Sheldrick, 1997)'
_computing_structure_solution 'A short history of SHELX (Sheldrick, 2007)/Bruker'
_diffrn_ambient_environment N~2~
_diffrn_ambient_temperature 112.6(5)
_diffrn_detector 'CCD plate'
_diffrn_detector_area_resol_mean 16.0971
_diffrn_detector_type Eos
_diffrn_measured_fraction_theta_full 0.9969
_diffrn_measured_fraction_theta_max 0.8256
_diffrn_measurement_details
;
#__ type_ start__ end____ width___ exp.time_
  1 omega  -53.00   55.00   1.0000    4.0000
omega____ theta____ kappa____ phi______ frames
    -       16.2414    0.0000    0.0000 108

#__ type_ start__ end____ width___ exp.time_
  2 omega   34.00   83.00   1.0000    4.0000
omega____ theta____ kappa____ phi______ frames
    -       16.2414   77.0000  -30.0000 49

#__ type_ start__ end____ width___ exp.time_
  3 omega    1.00   28.00   1.0000    4.0000
omega____ theta____ kappa____ phi______ frames
    -       16.2414   77.0000  -30.0000 27

#__ type_ start__ end____ width___ exp.time_
  4 omega  -54.00  -25.00   1.0000    4.0000
omega____ theta____ kappa____ phi______ frames
    -      -11.0070  106.0000  -22.0000 29

#__ type_ start__ end____ width___ exp.time_
  5 omega  -17.00   12.00   1.0000    4.0000
omega____ theta____ kappa____ phi______ frames
    -      -11.0070  -99.0000 -150.0000 29

#__ type_ start__ end____ width___ exp.time_
  6 omega  -24.00    5.00   1.0000    4.0000
omega____ theta____ kappa____ phi______ frames
    -      -11.0070  -99.0000   90.0000 29
;
_diffrn_measurement_device 'four-circle diffractometer'
_diffrn_measurement_device_type 'Xcalibur, Eos, Gemini'
_diffrn_measurement_method '\w scans'
_diffrn_orient_matrix_UB_11 0.0280597000
_diffrn_orient_matrix_UB_12 -0.0385867000
_diffrn_orient_matrix_UB_13 0.0085592000
_diffrn_orient_matrix_UB_21 -0.0138524000
_diffrn_orient_matrix_UB_22 -0.0173736000
_diffrn_orient_matrix_UB_23 -0.0263265000
_diffrn_orient_matrix_UB_31 0.0469740000
_diffrn_orient_matrix_UB_32 0.0179511000
_diffrn_orient_matrix_UB_33 -0.0071038000
_diffrn_radiation_monochromator graphite
_diffrn_radiation_probe x-ray
_diffrn_radiation_type 'Mo K\a'
_diffrn_radiation_wavelength 0.71073
_diffrn_reflns_av_R_equivalents 0.0454
_diffrn_reflns_av_unetI/netI 0.0633
_diffrn_reflns_limit_h_max 15
_diffrn_reflns_limit_h_min -15
_diffrn_reflns_limit_k_max 14
_diffrn_reflns_limit_k_min -19
_diffrn_reflns_limit_l_max 30
_diffrn_reflns_limit_l_min -31
_diffrn_reflns_number 25542
_diffrn_reflns_theta_full 26.00
_diffrn_reflns_theta_max 26.00
_diffrn_reflns_theta_min 3.10
_diffrn_source 'Enhance (Mo) X-ray Source'
_exptl_absorpt_coefficient_mu 0.320
_exptl_absorpt_correction_T_max 1.00000
_exptl_absorpt_correction_T_min 0.89341
_exptl_absorpt_correction_type multi-scan
_exptl_absorpt_process_details
;
CrysAlisPro, Agilent Technologies,
Version 1.171.37.35 (release 13-08-2014 CrysAlis171 .NET)
(compiled Aug 13 2014,18:06:01)
Empirical absorption correction using spherical harmonics,
 implemented in SCALE3 ABSPACK scaling algorithm.
;
_exptl_crystal_density_diffrn 1.346
_exptl_crystal_density_method 'not measured'
_exptl_crystal_description block
_exptl_crystal_F_000 2053
_exptl_crystal_recrystallization_method 'Re-crystallisation from solvent: Chloroform/Acetone'
_exptl_crystal_size_max 0.41
_exptl_crystal_size_mid 0.35
_exptl_crystal_size_min 0.30
_refine_diff_density_max 0.642
_refine_diff_density_min -0.631
_refine_diff_density_rms 0.061
_refine_ls_extinction_method none
_refine_ls_goodness_of_fit_ref 1.032
_refine_ls_hydrogen_treatment mixed
_refine_ls_matrix_type full
_refine_ls_number_parameters 652
_refine_ls_number_reflns 9364
_refine_ls_number_restraints 7
_refine_ls_restrained_S_all 1.032
_refine_ls_R_factor_all 0.0863
_refine_ls_R_factor_gt 0.0598
_refine_ls_shift/su_max 0.004
_refine_ls_shift/su_mean 0.000
_refine_ls_structure_factor_coef Fsqd
_refine_ls_weighting_details 'calc w=1/[\s^2^(Fo^2^)+(0.0486P)^2^+4.3311P] where P=(Fo^2^+2Fc^2^)/3'
_refine_ls_weighting_scheme calc
_refine_ls_wR_factor_gt 0.1258
_refine_ls_wR_factor_ref 0.1404
_reflns_number_gt 6885
_reflns_number_total 9364
_reflns_threshold_expression >2sigma(I)
_cod_data_source_file d2ob01583h2.cif
_cod_data_source_block exp_8030
_cod_original_cell_volume 4882.0(3)
_cod_original_formula_sum 'C51.44 H44.60 Cl3.84 N6 O4.72 P'
_cod_database_code 7158888
_reflns_odcompleteness_completeness 99.69
_reflns_odcompleteness_iscentric 1
_reflns_odcompleteness_theta 25.07

loop_
_space_group_symop_id
_space_group_symop_operation_xyz
1 'x, y, z'
2 '-x+1/2, y+1/2, -z+1/2'
3 '-x, -y, -z'
4 'x-1/2, -y-1/2, z-1/2'

loop_
_atom_site_label
_atom_site_type_symbol
_atom_site_fract_x
_atom_site_fract_y
_atom_site_fract_z
_atom_site_U_iso_or_equiv
_atom_site_adp_type
_atom_site_occupancy
_atom_site_symmetry_multiplicity
_atom_site_calc_flag
_atom_site_refinement_flags
_atom_site_disorder_assembly
_atom_site_disorder_group
P1 P 0.24558(5) 0.12304(5) 0.01585(3) 0.01941(17) Uani 1 1 d . . .
O4 O 0.75654(14) -0.00434(13) -0.15988(7) 0.0253(4) Uani 1 1 d . . .
H4 H 0.7420 -0.0050 -0.1286 0.038 Uiso 1 1 calc R . .
O3 O 0.35567(18) 0.62131(14) 0.02341(8) 0.0373(5) Uani 1 1 d . . .
H3 H 0.3312 0.5748 0.0336 0.056 Uiso 1 1 calc R . .
O1 O 0.22772(14) 0.06063(13) 0.05833(7) 0.0256(4) Uani 1 1 d . . .
N10 N 0.30099(18) 0.46219(16) 0.01144(9) 0.0267(5) Uani 1 1 d . . .
N11 N 0.61546(16) 0.10307(15) -0.11743(8) 0.0218(5) Uani 1 1 d . . .
C12 C 0.38091(19) 0.11955(18) 0.00296(10) 0.0193(6) Uani 1 1 d . . .
N14 N 0.53688(17) 0.14569(16) -0.10664(9) 0.0239(5) Uani 1 1 d . . .
N15 N 0.12620(17) 0.24396(17) -0.18928(9) 0.0265(6) Uani 1 1 d . . .
N16 N 0.04748(17) 0.19941(16) -0.18054(9) 0.0254(5) Uani 1 1 d . . .
C17 C 0.5146(2) 0.12661(18) -0.05407(10) 0.0209(6) Uani 1 1 d . . .
C18 C 0.15770(19) 0.10233(18) -0.04697(10) 0.0208(6) Uani 1 1 d . . .
O2 O -0.08899(14) 0.28966(16) -0.24537(9) 0.0401(6) Uani 1 1 d . . .
H2 H -0.0721 0.2505 -0.2224 0.060 Uiso 1 1 calc R . .
C20 C 0.14261(19) 0.16060(19) -0.08973(10) 0.0212(6) Uani 1 1 d . . .
H20 H 0.1815 0.2134 -0.0874 0.025 Uiso 1 1 calc R . .
C21 C 0.64767(19) 0.12645(19) -0.16666(10) 0.0218(6) Uani 1 1 d . . .
C22 C 0.1028(2) 0.3040(2) -0.23220(10) 0.0248(6) Uani 1 1 d . . .
C23 C 0.1914(2) 0.3444(2) -0.24811(11) 0.0272(7) Uani 1 1 d . . .
H23 H 0.2609 0.3295 -0.2304 0.033 Uiso 1 1 calc R . .
C24 C 0.5552(2) 0.3731(2) -0.25118(11) 0.0253(6) Uani 1 1 d . . .
C25 C 0.71993(19) 0.07018(19) -0.18488(10) 0.0218(6) Uani 1 1 d . . .
C26 C 0.5826(2) 0.4328(2) -0.20943(11) 0.0254(6) Uani 1 1 d . . .
C27 C 0.22252(19) 0.23342(18) 0.03406(10) 0.0206(6) Uani 1 1 d . . .
C28 C 0.3804(2) 0.4393(2) -0.27347(11) 0.0268(7) Uani 1 1 d . . .
C29 C 0.0997(2) 0.0252(2) -0.05075(11) 0.0264(6) Uani 1 1 d . . .
H29 H 0.1104 -0.0151 -0.0218 0.032 Uiso 1 1 calc R . .
C30 C 0.1830(2) 0.4015(2) 0.06623(12) 0.0309(7) Uani 1 1 d . . .
H30 H 0.1698 0.4587 0.0773 0.037 Uiso 1 1 calc R . .
C31 C 0.4593(2) 0.09679(18) 0.04614(10) 0.0205(6) Uani 1 1 d . . .
H31 H 0.4408 0.0864 0.0806 0.025 Uiso 1 1 calc R . .
C32 C 0.3976(2) 0.52432(19) -0.04559(11) 0.0248(6) Uani 1 1 d . . .
C33 C 0.2514(2) 0.38750(19) 0.02931(11) 0.0240(6) Uani 1 1 d . . .
C34 C 0.1799(2) 0.4052(2) -0.28884(10) 0.0259(6) Uani 1 1 d . . .
C35 C 0.5927(2) 0.10282(18) -0.01118(10) 0.0219(6) Uani 1 1 d . . .
H35 H 0.6645 0.0959 -0.0162 0.026 Uiso 1 1 calc R . .
C36 C 0.72598(19) 0.1671(2) -0.25924(10) 0.0245(6) Uani 1 1 d . . .
H36 H 0.7516 0.1799 -0.2917 0.029 Uiso 1 1 calc R . .
C37 C 0.75697(19) 0.0907(2) -0.23257(10) 0.0236(6) Uani 1 1 d . . .
H37 H 0.8035 0.0521 -0.2466 0.028 Uiso 1 1 calc R . .
C38 C 0.4522(2) 0.3736(2) -0.28153(10) 0.0255(6) Uani 1 1 d . . .
C39 C 0.4093(2) 0.13654(18) -0.04707(10) 0.0209(6) Uani 1 1 d . . .
H39 H 0.3569 0.1549 -0.0763 0.025 Uiso 1 1 calc R . .
C40 C 0.0759(2) 0.4286(2) -0.31260(11) 0.0282(7) Uani 1 1 d . . .
H40 H 0.0661 0.4721 -0.3397 0.034 Uiso 1 1 calc R . .
N41 N 0.34898(18) 0.44960(16) -0.02818(9) 0.0258(5) Uani 1 1 d . . .
C42 C -0.0002(2) 0.3261(2) -0.25792(11) 0.0283(7) Uani 1 1 d . . .
C43 C 0.6182(2) 0.2041(2) -0.19410(11) 0.0252(6) Uani 1 1 d . . .
H43 H 0.5700 0.2422 -0.1809 0.030 Uiso 1 1 calc R . .
C44 C 0.2714(2) 0.30355(19) 0.01321(10) 0.0222(6) Uani 1 1 d . . .
H44 H 0.3181 0.2941 -0.0119 0.027 Uiso 1 1 calc R . .
C45 C 0.4914(2) 0.6629(2) -0.08917(12) 0.0313(7) Uani 1 1 d . . .
H45 H 0.5223 0.7111 -0.1043 0.038 Uiso 1 1 calc R . .
C46 C 0.6580(2) 0.22615(19) -0.23997(10) 0.0241(6) Uani 1 1 d . . .
C47 C 0.0703(2) 0.14100(19) -0.13591(11) 0.0235(6) Uani 1 1 d . . .
C48 C 0.0264(2) 0.0072(2) -0.09671(12) 0.0307(7) Uani 1 1 d . . .
H48 H -0.0133 -0.0452 -0.0991 0.037 Uiso 1 1 calc R . .
C49 C 0.1537(2) 0.2480(2) 0.07124(12) 0.0294(7) Uani 1 1 d . . .
H49 H 0.1205 0.2005 0.0857 0.035 Uiso 1 1 calc R . .
C50 C 0.4461(2) 0.5131(2) -0.09128(11) 0.0270(6) Uani 1 1 d . . .
H50 H 0.4469 0.4572 -0.1070 0.032 Uiso 1 1 calc R . .
C51 C 0.3995(2) 0.60634(19) -0.02100(11) 0.0283(7) Uani 1 1 d . . .
C52 C 0.6391(2) 0.3132(2) -0.26751(12) 0.0309(7) Uani 1 1 d . . .
H52A H 0.6199 0.3025 -0.3067 0.037 Uiso 1 1 calc R . .
H52B H 0.7077 0.3449 -0.2617 0.037 Uiso 1 1 calc R . .
C53 C 0.5649(2) 0.08927(18) 0.03885(10) 0.0227(6) Uani 1 1 d . . .
H53 H 0.6183 0.0747 0.0686 0.027 Uiso 1 1 calc R . .
C54 C 0.2733(2) 0.4456(2) -0.31044(11) 0.0330(7) Uani 1 1 d . . .
H54A H 0.2794 0.4173 -0.3451 0.040 Uiso 1 1 calc R . .
H54B H 0.2571 0.5076 -0.3181 0.040 Uiso 1 1 calc R . .
C55 C 0.4096(2) 0.5026(2) -0.23407(11) 0.0280(7) Uani 1 1 d . . .
C56 C 0.1345(2) 0.3316(2) 0.08671(12) 0.0350(8) Uani 1 1 d . . .
H56 H 0.0874 0.3412 0.1117 0.042 Uiso 1 1 calc R . .
C57 C 0.4928(2) 0.5817(2) -0.11381(11) 0.0289(7) Uani 1 1 d . . .
C58 C 0.0112(2) 0.0655(2) -0.13905(11) 0.0269(7) Uani 1 1 d . . .
H58 H -0.0397 0.0536 -0.1703 0.032 Uiso 1 1 calc R . .
C59 C 0.4466(2) 0.6751(2) -0.04373(12) 0.0332(7) Uani 1 1 d . . .
H59 H 0.4479 0.7310 -0.0278 0.040 Uiso 1 1 calc R . .
C60 C 0.6889(2) 0.4245(2) -0.17183(12) 0.0350(8) Uani 1 1 d . . .
H60A H 0.7202 0.3677 -0.1769 0.052 Uiso 1 1 calc R . .
H60B H 0.6777 0.4303 -0.1344 0.052 Uiso 1 1 calc R . .
H60C H 0.7371 0.4702 -0.1800 0.052 Uiso 1 1 calc R . .
C61 C 0.5467(3) 0.5728(2) -0.16307(12) 0.0365(8) Uani 1 1 d . . .
H61A H 0.5361 0.6278 -0.1835 0.044 Uiso 1 1 calc R . .
H61B H 0.6242 0.5665 -0.1503 0.044 Uiso 1 1 calc R . .
C62 C 0.3323(3) 0.5737(2) -0.22619(14) 0.0415(8) Uani 1 1 d . . .
H62A H 0.3158 0.6080 -0.2593 0.062 Uiso 1 1 calc R . .
H62B H 0.3643 0.6112 -0.1964 0.062 Uiso 1 1 calc R . .
H62C H 0.2668 0.5480 -0.2178 0.062 Uiso 1 1 calc R . .
C63 C -0.0122(2) 0.3900(2) -0.29767(11) 0.0312(7) Uani 1 1 d . . .
H63 H -0.0815 0.4070 -0.3145 0.037 Uiso 1 1 calc R . .
C64 C 0.4196(3) 0.3023(2) -0.32230(12) 0.0391(8) Uani 1 1 d . . .
H64A H 0.4356 0.3201 -0.3574 0.059 Uiso 1 1 calc R . .
H64B H 0.3431 0.2914 -0.3253 0.059 Uiso 1 1 calc R . .
H64C H 0.4590 0.2492 -0.3105 0.059 Uiso 1 1 calc R . .
C65 C 0.5117(2) 0.4994(2) -0.20183(11) 0.0264(6) Uani 1 1 d . . .
Cl2 Cl 0.86972(10) 0.16372(11) -0.06006(6) 0.0465(5) Uani 0.639(3) 1 d P A 1
Cl3 Cl 0.83364(13) 0.23004(13) 0.04094(6) 0.0543(5) Uani 0.639(3) 1 d P A 1
Cl5 Cl 0.89760(14) 0.34701(14) -0.03749(10) 0.0736(7) Uani 0.639(3) 1 d P A 1
C69 C 0.8253(4) 0.2546(4) -0.0278(2) 0.0314(12) Uani 0.639(3) 1 d P A 1
H69 H 0.7489 0.2651 -0.0434 0.038 Uiso 0.639(3) 1 calc PR A 1
Cl4 Cl 0.15354(11) 0.58648(11) -0.11339(7) 0.0623(6) Uani 0.641(3) 1 d P B 1
Cl8 Cl -0.02134(17) 0.53418(13) -0.19233(7) 0.0744(7) Uani 0.641(3) 1 d P B 1
Cl13 Cl 0.06737(19) 0.41647(13) -0.10892(7) 0.0806(7) Uani 0.641(3) 1 d P B 1
C66 C 0.0928(5) 0.5006(4) -0.1517(2) 0.0435(14) Uani 0.641(3) 1 d P B 1
H66 H 0.1431 0.4786 -0.1751 0.052 Uiso 0.641(3) 1 calc PR B 1
O0AA O -0.0497(7) 0.4695(8) -0.1355(4) 0.096(3) Uani 0.359(3) 1 d PD B 2
C101 C 0.0468(12) 0.5491(12) -0.1927(6) 0.096(3) Uani 0.359(3) 1 d PD B 2
H10A H 0.0868 0.5163 -0.2159 0.145 Uiso 0.359(3) 1 calc PR B 2
H10B H 0.0863 0.6017 -0.1800 0.145 Uiso 0.359(3) 1 calc PR B 2
H10C H -0.0229 0.5651 -0.2130 0.145 Uiso 0.359(3) 1 calc PR B 2
O1AA O 0.8960(13) 0.1980(9) 0.0262(6) 0.141(4) Uani 0.361(3) 1 d PD A 2
C103 C 0.1343(10) 0.4644(12) -0.1113(6) 0.096(3) Uani 0.359(3) 1 d PD B 2
H10D H 0.1200 0.4333 -0.0793 0.145 Uiso 0.359(3) 1 calc PR B 2
H10E H 0.1788 0.5151 -0.1002 0.145 Uiso 0.359(3) 1 calc PR B 2
H10F H 0.1714 0.4258 -0.1329 0.145 Uiso 0.359(3) 1 calc PR B 2
C102 C 0.0316(11) 0.4930(11) -0.1441(5) 0.096(3) Uani 0.359(3) 1 d PD B 2
C104 C 0.8462(17) 0.2167(15) -0.0710(7) 0.141(4) Uani 0.361(3) 1 d PD A 2
H10G H 0.9067 0.1974 -0.0874 0.211 Uiso 0.361(3) 1 calc PR A 2
H10H H 0.8132 0.2674 -0.0906 0.211 Uiso 0.361(3) 1 calc PR A 2
H10I H 0.7939 0.1698 -0.0728 0.211 Uiso 0.361(3) 1 calc PR A 2
C105 C 0.8844(18) 0.2406(12) -0.0133(7) 0.141(4) Uani 0.361(3) 1 d PD A 2
C106 C 0.922(2) 0.3328(14) -0.0205(10) 0.141(4) Uani 0.361(3) 1 d PD A 2
H10J H 0.9073 0.3690 0.0093 0.211 Uiso 0.361(3) 1 calc PR A 2
H10K H 0.8850 0.3563 -0.0547 0.211 Uiso 0.361(3) 1 calc PR A 2
H10L H 0.9992 0.3325 -0.0208 0.211 Uiso 0.361(3) 1 calc PR A 2

loop_
_atom_site_aniso_label
_atom_site_aniso_U_11
_atom_site_aniso_U_22
_atom_site_aniso_U_33
_atom_site_aniso_U_23
_atom_site_aniso_U_13
_atom_site_aniso_U_12
P1 0.0201(3) 0.0187(4) 0.0204(4) 0.0024(3) 0.0064(3) 0.0002(3)
O4 0.0274(10) 0.0277(12) 0.0214(10) -0.0004(9) 0.0057(8) 0.0057(9)
O3 0.0560(14) 0.0230(13) 0.0379(12) -0.0040(11) 0.0225(10) -0.0047(11)
O1 0.0282(10) 0.0249(12) 0.0254(10) 0.0077(9) 0.0091(8) 0.0001(8)
N10 0.0318(13) 0.0217(14) 0.0284(13) 0.0012(11) 0.0109(10) -0.0024(10)
N11 0.0216(11) 0.0211(13) 0.0235(12) -0.0006(10) 0.0062(9) -0.0009(9)
C12 0.0225(13) 0.0158(15) 0.0202(13) 0.0002(12) 0.0057(10) -0.0018(11)
N14 0.0222(11) 0.0252(14) 0.0262(12) 0.0021(11) 0.0094(9) 0.0018(10)
N15 0.0226(12) 0.0320(15) 0.0249(12) 0.0049(11) 0.0040(9) -0.0016(10)
N16 0.0231(12) 0.0274(15) 0.0256(12) 0.0030(11) 0.0037(9) -0.0009(10)
C17 0.0248(13) 0.0167(15) 0.0225(14) 0.0009(12) 0.0073(10) 0.0007(11)
C18 0.0192(13) 0.0201(16) 0.0244(14) -0.0020(12) 0.0074(10) -0.0020(11)
O2 0.0210(10) 0.0491(16) 0.0483(14) 0.0208(12) -0.0002(9) -0.0027(10)
C20 0.0181(12) 0.0209(16) 0.0243(14) 0.0021(12) 0.0032(10) -0.0024(11)
C21 0.0202(13) 0.0261(17) 0.0198(13) -0.0001(12) 0.0052(10) -0.0008(12)
C22 0.0249(14) 0.0272(17) 0.0214(14) 0.0056(13) 0.0015(11) 0.0001(12)
C23 0.0211(13) 0.0351(19) 0.0243(15) 0.0063(14) 0.0002(11) 0.0016(12)
C24 0.0262(14) 0.0290(17) 0.0225(14) 0.0097(13) 0.0094(11) -0.0002(12)
C25 0.0179(12) 0.0231(16) 0.0230(14) -0.0014(12) -0.0006(10) -0.0001(11)
C26 0.0258(14) 0.0279(17) 0.0239(14) 0.0091(13) 0.0078(11) -0.0056(12)
C27 0.0205(13) 0.0202(16) 0.0213(13) 0.0011(12) 0.0044(10) -0.0006(11)
C28 0.0265(14) 0.0328(19) 0.0219(14) 0.0105(13) 0.0060(11) -0.0022(13)
C29 0.0274(14) 0.0239(17) 0.0281(15) 0.0035(13) 0.0053(11) -0.0009(12)
C30 0.0344(16) 0.0254(18) 0.0355(17) -0.0053(14) 0.0134(13) 0.0012(13)
C31 0.0256(13) 0.0173(15) 0.0184(13) -0.0004(12) 0.0036(10) -0.0015(11)
C32 0.0285(14) 0.0187(16) 0.0269(15) 0.0027(13) 0.0040(11) -0.0028(12)
C33 0.0270(14) 0.0209(16) 0.0244(14) 0.0012(13) 0.0055(11) -0.0016(12)
C34 0.0242(14) 0.0320(18) 0.0211(14) 0.0050(13) 0.0030(11) 0.0023(12)
C35 0.0190(13) 0.0185(16) 0.0283(15) 0.0011(12) 0.0045(11) 0.0002(11)
C36 0.0192(13) 0.0349(18) 0.0194(14) -0.0003(13) 0.0033(10) -0.0009(12)
C37 0.0197(13) 0.0326(18) 0.0193(13) -0.0060(13) 0.0054(10) 0.0031(12)
C38 0.0286(14) 0.0294(17) 0.0190(14) 0.0074(13) 0.0056(11) -0.0019(13)
C39 0.0226(13) 0.0186(15) 0.0217(14) 0.0022(12) 0.0039(10) 0.0022(11)
C40 0.0290(15) 0.0327(19) 0.0223(14) 0.0059(13) 0.0025(11) 0.0056(13)
N41 0.0302(13) 0.0207(14) 0.0274(13) 0.0013(11) 0.0071(10) -0.0019(10)
C42 0.0212(13) 0.0351(19) 0.0281(15) 0.0003(14) 0.0026(11) 0.0001(13)
C43 0.0220(13) 0.0290(17) 0.0255(15) 0.0001(13) 0.0067(11) 0.0013(12)
C44 0.0240(13) 0.0232(16) 0.0209(14) -0.0011(12) 0.0080(11) -0.0005(12)
C45 0.0345(16) 0.0231(17) 0.0364(17) 0.0045(14) 0.0063(13) -0.0068(13)
C46 0.0204(13) 0.0280(17) 0.0239(14) 0.0025(13) 0.0038(11) -0.0015(12)
C47 0.0191(13) 0.0251(17) 0.0266(15) 0.0038(13) 0.0049(11) -0.0010(11)
C48 0.0296(15) 0.0223(17) 0.0397(17) -0.0030(14) 0.0046(12) -0.0097(13)
C49 0.0315(15) 0.0270(18) 0.0333(16) 0.0037(14) 0.0157(12) -0.0012(13)
C50 0.0313(15) 0.0198(16) 0.0306(15) -0.0027(13) 0.0075(12) -0.0036(12)
C51 0.0337(16) 0.0210(17) 0.0308(16) -0.0004(14) 0.0069(12) 0.0020(12)
C52 0.0287(15) 0.0359(19) 0.0303(16) 0.0068(14) 0.0108(12) 0.0022(13)
C53 0.0228(13) 0.0193(16) 0.0240(14) 0.0018(12) -0.0024(11) -0.0013(11)
C54 0.0262(15) 0.043(2) 0.0286(16) 0.0130(15) 0.0022(12) 0.0022(14)
C55 0.0321(15) 0.0264(18) 0.0284(15) 0.0132(14) 0.0139(12) 0.0010(13)
C56 0.0382(17) 0.032(2) 0.0418(18) -0.0021(16) 0.0252(14) 0.0010(14)
C57 0.0306(15) 0.0247(17) 0.0309(16) 0.0007(14) 0.0044(12) -0.0046(13)
C58 0.0212(14) 0.0303(18) 0.0290(15) -0.0018(14) 0.0032(11) -0.0019(12)
C59 0.0404(17) 0.0182(17) 0.0411(18) -0.0035(15) 0.0073(14) -0.0026(13)
C60 0.0300(16) 0.040(2) 0.0327(16) 0.0090(15) -0.0009(12) -0.0096(14)
C61 0.0462(18) 0.0294(19) 0.0368(17) -0.0006(15) 0.0155(14) -0.0135(15)
C62 0.0480(19) 0.031(2) 0.050(2) 0.0137(17) 0.0208(16) 0.0074(15)
C63 0.0233(14) 0.038(2) 0.0296(16) 0.0077(14) -0.0029(11) 0.0047(13)
C64 0.0434(18) 0.044(2) 0.0295(17) -0.0039(16) 0.0041(13) -0.0037(16)
C65 0.0349(15) 0.0248(17) 0.0217(14) 0.0019(13) 0.0115(12) -0.0101(13)
Cl2 0.0348(7) 0.0521(11) 0.0541(9) -0.0087(7) 0.0120(6) 0.0073(6)
Cl3 0.0491(9) 0.0804(13) 0.0318(8) 0.0039(8) 0.0020(6) 0.0006(8)
Cl5 0.0504(10) 0.0447(11) 0.131(2) 0.0287(11) 0.0293(11) -0.0049(8)
C69 0.026(2) 0.040(3) 0.027(3) 0.009(2) 0.0012(19) 0.008(2)
Cl4 0.0434(8) 0.0545(11) 0.0792(11) -0.0019(9) -0.0176(7) 0.0028(7)
Cl8 0.0871(13) 0.0691(13) 0.0545(10) -0.0270(9) -0.0247(9) 0.0251(10)
Cl13 0.1261(18) 0.0544(12) 0.0679(12) 0.0103(10) 0.0353(11) -0.0073(11)
C66 0.048(3) 0.046(4) 0.039(3) 0.004(3) 0.013(3) 0.012(3)
O0AA 0.055(4) 0.146(7) 0.091(5) 0.012(5) 0.022(3) -0.024(4)
C101 0.055(4) 0.146(7) 0.091(5) 0.012(5) 0.022(3) -0.024(4)
O1AA 0.153(8) 0.100(8) 0.140(9) 0.045(6) -0.061(7) -0.043(7)
C103 0.055(4) 0.146(7) 0.091(5) 0.012(5) 0.022(3) -0.024(4)
C102 0.055(4) 0.146(7) 0.091(5) 0.012(5) 0.022(3) -0.024(4)
C104 0.153(8) 0.100(8) 0.140(9) 0.045(6) -0.061(7) -0.043(7)
C105 0.153(8) 0.100(8) 0.140(9) 0.045(6) -0.061(7) -0.043(7)
C106 0.153(8) 0.100(8) 0.140(9) 0.045(6) -0.061(7) -0.043(7)

loop_
_atom_type_symbol
_atom_type_description
_atom_type_scat_dispersion_real
_atom_type_scat_dispersion_imag
_atom_type_scat_source
C C 0.0033 0.0016 'International Tables Vol C Tables 4.2.6.8 and 6.1.1.4'
H H 0.0000 0.0000 'International Tables Vol C Tables 4.2.6.8 and 6.1.1.4'
Cl Cl 0.1484 0.1585 'International Tables Vol C Tables 4.2.6.8 and 6.1.1.4'
N N 0.0061 0.0033 'International Tables Vol C Tables 4.2.6.8 and 6.1.1.4'
O O 0.0106 0.0060 'International Tables Vol C Tables 4.2.6.8 and 6.1.1.4'
P P 0.1023 0.0942 'International Tables Vol C Tables 4.2.6.8 and 6.1.1.4'

loop_
_geom_angle_atom_site_label_1
_geom_angle_atom_site_label_2
_geom_angle_atom_site_label_3
_geom_angle
_geom_angle_site_symmetry_1
_geom_angle_site_symmetry_3
_geom_angle_publ_flag
O1 P1 C12 112.10(12) . . ?
O1 P1 C18 111.64(12) . . ?
O1 P1 C27 112.24(11) . . ?
C18 P1 C12 107.88(11) . . ?
C27 P1 C12 105.97(12) . . ?
C27 P1 C18 106.66(12) . . ?
C25 O4 H4 109.5 . . ?
C51 O3 H3 109.5 . . ?
N41 N10 C33 115.0(2) . . ?
N14 N11 C21 114.3(2) . . ?
C31 C12 P1 116.61(18) . . ?
C31 C12 C39 119.5(2) . . ?
C39 C12 P1 123.9(2) . . ?
N11 N14 C17 112.3(2) . . ?
N16 N15 C22 114.6(2) . . ?
N15 N16 C47 114.6(2) . . ?
C35 C17 N14 123.1(2) . . ?
C35 C17 C39 120.7(2) . . ?
C39 C17 N14 116.1(2) . . ?
C20 C18 P1 123.3(2) . . ?
C20 C18 C29 119.7(2) . . ?
C29 C18 P1 117.0(2) . . ?
C42 O2 H2 109.5 . . ?
C18 C20 H20 120.2 . . ?
C47 C20 C18 119.5(3) . . ?
C47 C20 H20 120.2 . . ?
C25 C21 N11 115.6(2) . . ?
C25 C21 C43 120.3(2) . . ?
C43 C21 N11 123.8(2) . . ?
C23 C22 N15 115.5(2) . . ?
C42 C22 N15 124.8(2) . . ?
C42 C22 C23 119.6(3) . . ?
C22 C23 H23 119.2 . . ?
C34 C23 C22 121.5(2) . . ?
C34 C23 H23 119.2 . . ?
C26 C24 C38 120.0(3) . . ?
C26 C24 C52 120.4(2) . . ?
C38 C24 C52 119.4(3) . . ?
O4 C25 C21 124.7(2) . . ?
O4 C25 C37 116.8(2) . . ?
C21 C25 C37 118.5(3) . . ?
C24 C26 C60 119.8(3) . . ?
C24 C26 C65 120.0(2) . . ?
C65 C26 C60 120.1(3) . . ?
C44 C27 P1 122.40(19) . . ?
C44 C27 C49 119.7(3) . . ?
C49 C27 P1 117.9(2) . . ?
C38 C28 C54 119.8(3) . . ?
C55 C28 C38 120.4(3) . . ?
C55 C28 C54 119.7(3) . . ?
C18 C29 H29 120.0 . . ?
C48 C29 C18 120.1(3) . . ?
C48 C29 H29 120.0 . . ?
C33 C30 H30 120.1 . . ?
C56 C30 H30 120.1 . . ?
C56 C30 C33 119.8(3) . . ?
C12 C31 H31 120.0 . . ?
C12 C31 C53 120.0(2) . . ?
C53 C31 H31 120.0 . . ?
C50 C32 N41 115.5(3) . . ?
C50 C32 C51 119.5(3) . . ?
C51 C32 N41 125.0(2) . . ?
C30 C33 N10 116.5(3) . . ?
C30 C33 C44 120.2(3) . . ?
C44 C33 N10 123.2(2) . . ?
C23 C34 C40 117.8(2) . . ?
C23 C34 C54 123.5(2) . . ?
C40 C34 C54 118.7(2) . . ?
C17 C35 H35 120.3 . . ?
C53 C35 C17 119.3(2) . . ?
C53 C35 H35 120.3 . . ?
C37 C36 H36 119.0 . . ?
C37 C36 C46 122.0(2) . . ?
C46 C36 H36 119.0 . . ?
C25 C37 H37 120.0 . . ?
C36 C37 C25 120.1(3) . . ?
C36 C37 H37 120.0 . . ?
C24 C38 C28 119.8(3) . . ?
C24 C38 C64 119.4(3) . . ?
C28 C38 C64 120.8(3) . . ?
C12 C39 H39 120.1 . . ?
C17 C39 C12 119.8(2) . . ?
C17 C39 H39 120.1 . . ?
C34 C40 H40 119.1 . . ?
C63 C40 C34 121.7(3) . . ?
C63 C40 H40 119.1 . . ?
N10 N41 C32 114.4(2) . . ?
O2 C42 C22 123.2(3) . . ?
O2 C42 C63 117.9(2) . . ?
C63 C42 C22 118.9(3) . . ?
C21 C43 H43 119.4 . . ?
C46 C43 C21 121.2(3) . . ?
C46 C43 H43 119.4 . . ?
C27 C44 H44 120.1 . . ?
C33 C44 C27 119.8(2) . . ?
C33 C44 H44 120.1 . . ?
C57 C45 H45 119.0 . . ?
C59 C45 H45 119.0 . . ?
C59 C45 C57 122.0(3) . . ?
C36 C46 C52 118.6(2) . . ?
C43 C46 C36 117.7(3) . . ?
C43 C46 C52 123.4(3) . . ?
C20 C47 N16 122.6(2) . . ?
C58 C47 N16 116.7(2) . . ?
C58 C47 C20 120.6(3) . . ?
C29 C48 H48 120.0 . . ?
C58 C48 C29 120.0(3) . . ?
C58 C48 H48 120.0 . . ?
C27 C49 H49 120.0 . . ?
C56 C49 C27 119.9(3) . . ?
C56 C49 H49 120.0 . . ?
C32 C50 H50 119.3 . . ?
C57 C50 C32 121.4(3) . . ?
C57 C50 H50 119.3 . . ?
O3 C51 C32 122.6(3) . . ?
O3 C51 C59 118.6(3) . . ?
C59 C51 C32 118.8(3) . . ?
C24 C52 H52A 107.6 . . ?
C24 C52 H52B 107.6 . . ?
C46 C52 C24 118.7(2) . . ?
C46 C52 H52A 107.6 . . ?
C46 C52 H52B 107.6 . . ?
H52A C52 H52B 107.1 . . ?
C31 C53 H53 119.7 . . ?
C35 C53 C31 120.6(2) . . ?
C35 C53 H53 119.7 . . ?
C28 C54 C34 115.5(2) . . ?
C28 C54 H54A 108.4 . . ?
C28 C54 H54B 108.4 . . ?
C34 C54 H54A 108.4 . . ?
C34 C54 H54B 108.4 . . ?
H54A C54 H54B 107.5 . . ?
C28 C55 C62 119.9(3) . . ?
C28 C55 C65 119.5(3) . . ?
C65 C55 C62 120.5(3) . . ?
C30 C56 H56 119.7 . . ?
C49 C56 C30 120.7(3) . . ?
C49 C56 H56 119.7 . . ?
C45 C57 C61 118.9(3) . . ?
C50 C57 C45 117.7(3) . . ?
C50 C57 C61 123.3(3) . . ?
C47 C58 C48 120.0(3) . . ?
C47 C58 H58 120.0 . . ?
C48 C58 H58 120.0 . . ?
C45 C59 C51 120.5(3) . . ?
C45 C59 H59 119.8 . . ?
C51 C59 H59 119.8 . . ?
C26 C60 H60A 109.5 . . ?
C26 C60 H60B 109.5 . . ?
C26 C60 H60C 109.5 . . ?
H60A C60 H60B 109.5 . . ?
H60A C60 H60C 109.5 . . ?
H60B C60 H60C 109.5 . . ?
C57 C61 H61A 107.8 . . ?
C57 C61 H61B 107.8 . . ?
H61A C61 H61B 107.1 . . ?
C65 C61 C57 118.0(2) . . ?
C65 C61 H61A 107.8 . . ?
C65 C61 H61B 107.8 . . ?
C55 C62 H62A 109.5 . . ?
C55 C62 H62B 109.5 . . ?
C55 C62 H62C 109.5 . . ?
H62A C62 H62B 109.5 . . ?
H62A C62 H62C 109.5 . . ?
H62B C62 H62C 109.5 . . ?
C40 C63 C42 120.3(3) . . ?
C40 C63 H63 119.8 . . ?
C42 C63 H63 119.8 . . ?
C38 C64 H64A 109.5 . . ?
C38 C64 H64B 109.5 . . ?
C38 C64 H64C 109.5 . . ?
H64A C64 H64B 109.5 . . ?
H64A C64 H64C 109.5 . . ?
H64B C64 H64C 109.5 . . ?
C26 C65 C55 119.9(3) . . ?
C26 C65 C61 120.7(3) . . ?
C55 C65 C61 119.2(3) . . ?
Cl2 C69 H69 108.4 . . ?
Cl3 C69 Cl2 108.2(3) . . ?
Cl3 C69 H69 108.4 . . ?
Cl5 C69 Cl2 111.7(3) . . ?
Cl5 C69 Cl3 111.7(3) . . ?
Cl5 C69 H69 108.4 . . ?
Cl4 C66 Cl13 109.5(3) . . ?
Cl4 C66 H66 108.3 . . ?
Cl8 C66 Cl4 110.7(3) . . ?
Cl8 C66 Cl13 111.5(4) . . ?
Cl8 C66 H66 108.3 . . ?
Cl13 C66 H66 108.3 . . ?
H10A C101 H10B 109.5 . . ?
H10A C101 H10C 109.5 . . ?
H10B C101 H10C 109.5 . . ?
C102 C101 H10A 109.5 . . ?
C102 C101 H10B 109.5 . . ?
C102 C101 H10C 109.5 . . ?
H10D C103 H10E 109.5 . . ?
H10D C103 H10F 109.5 . . ?
H10E C103 H10F 109.5 . . ?
C102 C103 H10D 109.5 . . ?
C102 C103 H10E 109.5 . . ?
C102 C103 H10F 109.5 . . ?
O0AA C102 C101 124.3(13) . . ?
O0AA C102 C103 122.4(13) . . ?
C103 C102 C101 113.0(14) . . ?
H10G C104 H10H 109.5 . . ?
H10G C104 H10I 109.5 . . ?
H10H C104 H10I 109.5 . . ?
C105 C104 H10G 109.5 . . ?
C105 C104 H10H 109.5 . . ?
C105 C104 H10I 109.5 . . ?
O1AA C105 C104 130.9(18) . . ?
O1AA C105 C106 128.6(17) . . ?
C104 C105 C106 99.9(16) . . ?
C105 C106 H10J 109.5 . . ?
C105 C106 H10K 109.5 . . ?
C105 C106 H10L 109.5 . . ?
H10J C106 H10K 109.5 . . ?
H10J C106 H10L 109.5 . . ?
H10K C106 H10L 109.5 . . ?

loop_
_geom_bond_atom_site_label_1
_geom_bond_atom_site_label_2
_geom_bond_distance
_geom_bond_site_symmetry_2
_geom_bond_publ_flag
P1 O1 1.4851(19) . ?
P1 C12 1.808(2) . ?
P1 C18 1.807(3) . ?
P1 C27 1.801(3) . ?
O4 H4 0.8400 . ?
O4 C25 1.356(3) . ?
O3 H3 0.8400 . ?
O3 C51 1.352(3) . ?
N10 C33 1.423(3) . ?
N10 N41 1.270(3) . ?
N11 N14 1.265(3) . ?
N11 C21 1.417(3) . ?
C12 C31 1.392(3) . ?
C12 C39 1.393(3) . ?
N14 C17 1.431(3) . ?
N15 N16 1.266(3) . ?
N15 C22 1.417(3) . ?
N16 C47 1.432(3) . ?
C17 C35 1.390(4) . ?
C17 C39 1.391(3) . ?
C18 C20 1.391(4) . ?
C18 C29 1.396(4) . ?
O2 H2 0.8400 . ?
O2 C42 1.348(3) . ?
C20 H20 0.9500 . ?
C20 C47 1.391(4) . ?
C21 C25 1.398(4) . ?
C21 C43 1.402(4) . ?
C22 C23 1.406(4) . ?
C22 C42 1.404(4) . ?
C23 H23 0.9500 . ?
C23 C34 1.380(4) . ?
C24 C26 1.397(4) . ?
C24 C38 1.403(4) . ?
C24 C52 1.522(4) . ?
C25 C37 1.399(4) . ?
C26 C60 1.522(4) . ?
C26 C65 1.403(4) . ?
C27 C44 1.394(4) . ?
C27 C49 1.405(3) . ?
C28 C38 1.404(4) . ?
C28 C54 1.521(4) . ?
C28 C55 1.398(4) . ?
C29 H29 0.9500 . ?
C29 C48 1.388(4) . ?
C30 H30 0.9500 . ?
C30 C33 1.393(4) . ?
C30 C56 1.385(4) . ?
C31 H31 0.9500 . ?
C31 C53 1.394(3) . ?
C32 N41 1.413(4) . ?
C32 C50 1.406(4) . ?
C32 C51 1.408(4) . ?
C33 C44 1.394(4) . ?
C34 C40 1.407(4) . ?
C34 C54 1.522(4) . ?
C35 H35 0.9500 . ?
C35 C53 1.381(4) . ?
C36 H36 0.9500 . ?
C36 C37 1.381(4) . ?
C36 C46 1.399(4) . ?
C37 H37 0.9500 . ?
C38 C64 1.514(4) . ?
C39 H39 0.9500 . ?
C40 H40 0.9500 . ?
C40 C63 1.377(4) . ?
C42 C63 1.396(4) . ?
C43 H43 0.9500 . ?
C43 C46 1.380(4) . ?
C44 H44 0.9500 . ?
C45 H45 0.9500 . ?
C45 C57 1.399(4) . ?
C45 C59 1.375(4) . ?
C46 C52 1.512(4) . ?
C47 C58 1.382(4) . ?
C48 H48 0.9500 . ?
C48 C58 1.383(4) . ?
C49 H49 0.9500 . ?
C49 C56 1.380(4) . ?
C50 H50 0.9500 . ?
C50 C57 1.382(4) . ?
C51 C59 1.389(4) . ?
C52 H52A 0.9900 . ?
C52 H52B 0.9900 . ?
C53 H53 0.9500 . ?
C54 H54A 0.9900 . ?
C54 H54B 0.9900 . ?
C55 C62 1.509(4) . ?
C55 C65 1.414(4) . ?
C56 H56 0.9500 . ?
C57 C61 1.522(4) . ?
C58 H58 0.9500 . ?
C59 H59 0.9500 . ?
C60 H60A 0.9800 . ?
C60 H60B 0.9800 . ?
C60 H60C 0.9800 . ?
C61 H61A 0.9900 . ?
C61 H61B 0.9900 . ?
C61 C65 1.512(4) . ?
C62 H62A 0.9800 . ?
C62 H62B 0.9800 . ?
C62 H62C 0.9800 . ?
C63 H63 0.9500 . ?
C64 H64A 0.9800 . ?
C64 H64B 0.9800 . ?
C64 H64C 0.9800 . ?
Cl2 C69 1.761(5) . ?
Cl3 C69 1.759(5) . ?
Cl5 C69 1.737(5) . ?
C69 H69 1.0000 . ?
Cl4 C66 1.743(6) . ?
Cl8 C66 1.712(6) . ?
Cl13 C66 1.751(6) . ?
C66 H66 1.0000 . ?
O0AA C102 1.151(14) . ?
C101 H10A 0.9800 . ?
C101 H10B 0.9800 . ?
C101 H10C 0.9800 . ?
C101 C102 1.538(14) . ?
O1AA C105 1.180(16) . ?
C103 H10D 0.9800 . ?
C103 H10E 0.9800 . ?
C103 H10F 0.9800 . ?
C103 C102 1.492(14) . ?
C104 H10G 0.9800 . ?
C104 H10H 0.9800 . ?
C104 H10I 0.9800 . ?
C104 C105 1.500(16) . ?
C105 C106 1.523(17) . ?
C106 H10J 0.9800 . ?
C106 H10K 0.9800 . ?
C106 H10L 0.9800 . ?

loop_
_geom_torsion_atom_site_label_1
_geom_torsion_atom_site_label_2
_geom_torsion_atom_site_label_3
_geom_torsion_atom_site_label_4
_geom_torsion
_geom_torsion_site_symmetry_1
_geom_torsion_site_symmetry_2
_geom_torsion_site_symmetry_3
_geom_torsion_site_symmetry_4
_geom_torsion_publ_flag
P1 C12 C31 C53 177.4(2) . . . . ?
P1 C12 C39 C17 -175.7(2) . . . . ?
P1 C18 C20 C47 -177.5(2) . . . . ?
P1 C18 C29 C48 176.5(2) . . . . ?
P1 C27 C44 C33 -179.2(2) . . . . ?
P1 C27 C49 C56 179.4(2) . . . . ?
O4 C25 C37 C36 -177.8(2) . . . . ?
O3 C51 C59 C45 -179.5(3) . . . . ?
O1 P1 C12 C31 -29.9(3) . . . . ?
O1 P1 C12 C39 148.9(2) . . . . ?
O1 P1 C18 C20 166.7(2) . . . . ?
O1 P1 C18 C29 -10.5(2) . . . . ?
O1 P1 C27 C44 154.3(2) . . . . ?
O1 P1 C27 C49 -24.9(2) . . . . ?
N10 C33 C44 C27 177.6(2) . . . . ?
N11 N14 C17 C35 30.6(4) . . . . ?
N11 N14 C17 C39 -151.9(2) . . . . ?
N11 C21 C25 O4 2.4(4) . . . . ?
N11 C21 C25 C37 -178.4(2) . . . . ?
N11 C21 C43 C46 175.4(2) . . . . ?
C12 P1 C18 C20 -69.7(2) . . . . ?
C12 P1 C18 C29 113.1(2) . . . . ?
C12 P1 C27 C44 31.6(2) . . . . ?
C12 P1 C27 C49 -147.5(2) . . . . ?
C12 C31 C53 C35 -1.1(4) . . . . ?
N14 N11 C21 C25 -168.1(2) . . . . ?
N14 N11 C21 C43 17.3(4) . . . . ?
N14 C17 C35 C53 177.1(3) . . . . ?
N14 C17 C39 C12 -179.8(2) . . . . ?
N15 N16 C47 C20 34.7(4) . . . . ?
N15 N16 C47 C58 -149.6(3) . . . . ?
N15 C22 C23 C34 -179.0(3) . . . . ?
N15 C22 C42 O2 -2.2(5) . . . . ?
N15 C22 C42 C63 176.4(3) . . . . ?
N16 N15 C22 C23 -170.5(3) . . . . ?
N16 N15 C22 C42 11.0(4) . . . . ?
N16 C47 C58 C48 -178.0(2) . . . . ?
C17 C35 C53 C31 1.9(4) . . . . ?
C18 P1 C12 C31 -153.2(2) . . . . ?
C18 P1 C12 C39 25.6(3) . . . . ?
C18 P1 C27 C44 -83.2(2) . . . . ?
C18 P1 C27 C49 97.7(2) . . . . ?
C18 C20 C47 N16 177.4(2) . . . . ?
C18 C20 C47 C58 1.8(4) . . . . ?
C18 C29 C48 C58 0.5(4) . . . . ?
O2 C42 C63 C40 -179.1(3) . . . . ?
C20 C18 C29 C48 -0.8(4) . . . . ?
C20 C47 C58 C48 -2.1(4) . . . . ?
C21 N11 N14 C17 -173.6(2) . . . . ?
C21 C25 C37 C36 3.0(4) . . . . ?
C21 C43 C46 C36 2.1(4) . . . . ?
C21 C43 C46 C52 -172.8(3) . . . . ?
C22 N15 N16 C47 -177.8(2) . . . . ?
C22 C23 C34 C40 2.7(4) . . . . ?
C22 C23 C34 C54 -175.2(3) . . . . ?
C22 C42 C63 C40 2.2(5) . . . . ?
C23 C22 C42 O2 179.3(3) . . . . ?
C23 C22 C42 C63 -2.1(4) . . . . ?
C23 C34 C40 C63 -2.6(4) . . . . ?
C23 C34 C54 C28 -19.7(4) . . . . ?
C24 C26 C65 C55 4.4(4) . . . . ?
C24 C26 C65 C61 -169.9(2) . . . . ?
C25 C21 C43 C46 1.1(4) . . . . ?
C26 C24 C38 C28 6.4(4) . . . . ?
C26 C24 C38 C64 -173.0(3) . . . . ?
C26 C24 C52 C46 89.7(3) . . . . ?
C27 P1 C12 C31 92.9(2) . . . . ?
C27 P1 C12 C39 -88.4(3) . . . . ?
C27 P1 C18 C20 43.8(2) . . . . ?
C27 P1 C18 C29 -133.4(2) . . . . ?
C27 C49 C56 C30 -0.5(5) . . . . ?
C28 C55 C65 C26 -0.3(4) . . . . ?
C28 C55 C65 C61 174.1(2) . . . . ?
C29 C18 C20 C47 -0.3(4) . . . . ?
C29 C48 C58 C47 1.0(4) . . . . ?
C30 C33 C44 C27 0.2(4) . . . . ?
C31 C12 C39 C17 3.1(4) . . . . ?
C32 C50 C57 C45 0.8(4) . . . . ?
C32 C50 C57 C61 179.7(3) . . . . ?
C32 C51 C59 C45 -0.6(4) . . . . ?
C33 N10 N41 C32 179.8(2) . . . . ?
C33 C30 C56 C49 0.5(5) . . . . ?
C34 C40 C63 C42 0.2(5) . . . . ?
C35 C17 C39 C12 -2.3(4) . . . . ?
C36 C46 C52 C24 172.7(3) . . . . ?
C37 C36 C46 C43 -2.8(4) . . . . ?
C37 C36 C46 C52 172.3(3) . . . . ?
C38 C24 C26 C60 171.8(2) . . . . ?
C38 C24 C26 C65 -7.4(4) . . . . ?
C38 C24 C52 C46 -96.1(3) . . . . ?
C38 C28 C54 C34 98.0(3) . . . . ?
C38 C28 C55 C62 179.3(3) . . . . ?
C38 C28 C55 C65 -0.8(4) . . . . ?
C39 C12 C31 C53 -1.4(4) . . . . ?
C39 C17 C35 C53 -0.2(4) . . . . ?
C40 C34 C54 C28 162.4(3) . . . . ?
N41 N10 C33 C30 -169.3(2) . . . . ?
N41 N10 C33 C44 13.1(4) . . . . ?
N41 C32 C50 C57 177.4(2) . . . . ?
N41 C32 C51 O3 1.3(5) . . . . ?
N41 C32 C51 C59 -177.4(3) . . . . ?
C42 C22 C23 C34 -0.4(4) . . . . ?
C43 C21 C25 O4 177.1(2) . . . . ?
C43 C21 C25 C37 -3.7(4) . . . . ?
C43 C46 C52 C24 -12.5(4) . . . . ?
C44 C27 C49 C56 0.3(4) . . . . ?
C45 C57 C61 C65 -155.8(3) . . . . ?
C46 C36 C37 C25 0.3(4) . . . . ?
C49 C27 C44 C33 -0.1(4) . . . . ?
C50 C32 N41 N10 -176.6(2) . . . . ?
C50 C32 C51 O3 -179.1(3) . . . . ?
C50 C32 C51 C59 2.1(4) . . . . ?
C50 C57 C61 C65 25.3(4) . . . . ?
C51 C32 N41 N10 3.0(4) . . . . ?
C51 C32 C50 C57 -2.2(4) . . . . ?
C52 C24 C26 C60 -14.0(4) . . . . ?
C52 C24 C26 C65 166.7(2) . . . . ?
C52 C24 C38 C28 -167.9(2) . . . . ?
C52 C24 C38 C64 12.8(4) . . . . ?
C54 C28 C38 C24 173.3(2) . . . . ?
C54 C28 C38 C64 -7.3(4) . . . . ?
C54 C28 C55 C62 3.7(4) . . . . ?
C54 C28 C55 C65 -176.4(2) . . . . ?
C54 C34 C40 C63 175.4(3) . . . . ?
C55 C28 C38 C24 -2.3(4) . . . . ?
C55 C28 C38 C64 177.1(2) . . . . ?
C55 C28 C54 C34 -86.4(3) . . . . ?
C56 C30 C33 N10 -178.0(3) . . . . ?
C56 C30 C33 C44 -0.3(4) . . . . ?
C57 C45 C59 C51 -0.8(5) . . . . ?
C57 C61 C65 C26 -115.5(3) . . . . ?
C57 C61 C65 C55 70.1(4) . . . . ?
C59 C45 C57 C50 0.7(4) . . . . ?
C59 C45 C57 C61 -178.2(3) . . . . ?
C60 C26 C65 C55 -174.8(2) . . . . ?
C60 C26 C65 C61 10.9(4) . . . . ?
C62 C55 C65 C26 179.7(2) . . . . ?
C62 C55 C65 C61 -5.9(4) . . . . ?
